data_7112678
loop_
_publ_author_name
'Tan, Ai Ling'
'Blake, Alexander J.'
'Davies, E. Stephen'
'Wilson, Claire'
'Garner, C. David'

_publ_section_title
;
 A radical pathway to synthesise Mo and W dithiolene complexes.
;
_journal_issue 3
_journal_name_full 'Chemical communications (Cambridge, England)'
_journal_page_first 953
_journal_page_last 954
_journal_paper_doi 10.1039/c0cc03756g
_journal_volume 47
_journal_year 2011
_chemical_formula_moiety 'C22 H21 N S2 W'
_chemical_formula_sum 'C22 H21 N S2 W'
_chemical_formula_weight 547.37
_chemical_name_systematic
;
?
;
_space_group_IT_number 14
_symmetry_cell_setting monoclinic
_symmetry_space_group_name_Hall '-P 2yn'
_symmetry_space_group_name_H-M 'P 1 21/n 1'
_atom_sites_solution_hydrogens geom
_atom_sites_solution_primary direct
_atom_sites_solution_secondary difmap
_audit_creation_method 'enCIFer editing of SHELXL97 CIF output'
_cell_angle_alpha 90.00
_cell_angle_beta 95.084(1)
_cell_angle_gamma 90.00
_cell_formula_units_Z 4
_cell_length_a 11.6111(9)
_cell_length_b 11.7045(9)
_cell_length_c 14.5830(12)
_cell_measurement_reflns_used 9093
_cell_measurement_temperature 150(2)
_cell_measurement_theta_max 27.5
_cell_measurement_theta_min 2.25
_cell_volume 1974.1(3)
_computing_cell_refinement 'Bruker SAINT version 6.36A (Bruker, 2002)'
_computing_data_collection 'Bruker SMART version 5.624 (Bruker, 2001)'
_computing_data_reduction 'Bruker SAINT; SHELXTL (Sheldrick, 2008)'
_computing_molecular_graphics ' ?'
_computing_publication_material 'enCIFer(Allen et al.,2004);PLATON(Spek,2009)'
_computing_structure_refinement 'SHELXL97 (Sheldrick, 2008)'
_computing_structure_solution 'SIR92 (Altomare et al., 1994)'
_diffrn_ambient_temperature 150(2)
_diffrn_measured_fraction_theta_full 0.993
_diffrn_measured_fraction_theta_max 0.993
_diffrn_measurement_device_type 'Bruker SMART1000 CCD area detector'
_diffrn_measurement_method \w
_diffrn_radiation_monochromator graphite
_diffrn_radiation_source 'sealed tube'
_diffrn_radiation_type MoK\a
_diffrn_radiation_wavelength 0.71073
_diffrn_reflns_av_R_equivalents 0.074
_diffrn_reflns_av_sigmaI/netI 0.019
_diffrn_reflns_limit_h_max 15
_diffrn_reflns_limit_h_min -14
_diffrn_reflns_limit_k_max 14
_diffrn_reflns_limit_k_min -15
_diffrn_reflns_limit_l_max 18
_diffrn_reflns_limit_l_min -18
_diffrn_reflns_number 17400
_diffrn_reflns_theta_full 27.49
_diffrn_reflns_theta_max 27.49
_diffrn_reflns_theta_min 2.15
_diffrn_standards_decay_% 0
_diffrn_standards_number 0
_exptl_absorpt_coefficient_mu 6.069
_exptl_absorpt_correction_T_max 1.000
_exptl_absorpt_correction_T_min 0.514
_exptl_absorpt_correction_type multi-scan
_exptl_absorpt_process_details '(SADABS version 2.10; Sheldrick, 2003)'
_exptl_crystal_colour red
_exptl_crystal_density_diffrn 1.842
_exptl_crystal_density_method 'not measured'
_exptl_crystal_description lath
_exptl_crystal_F_000 1064
_exptl_crystal_size_max 0.48
_exptl_crystal_size_mid 0.08
_exptl_crystal_size_min 0.04
_refine_diff_density_max 1.07
_refine_diff_density_min -0.36
_refine_diff_density_rms 0.10
_refine_ls_extinction_method none
_refine_ls_goodness_of_fit_ref 1.04
_refine_ls_hydrogen_treatment constr
_refine_ls_matrix_type full
_refine_ls_number_parameters 235
_refine_ls_number_reflns 4498
_refine_ls_number_restraints 0
_refine_ls_restrained_S_all 1.04
_refine_ls_R_factor_all 0.0258
_refine_ls_R_factor_gt 0.0205
_refine_ls_shift/su_max 0.001
_refine_ls_shift/su_mean 0.000
_refine_ls_structure_factor_coef Fsqd
_refine_ls_weighting_details 'calc w=1/[\s^2^(Fo^2^)+(0.025P)^2^+1.554P] where P=(Fo^2^+2Fc^2^)/3'
_refine_ls_weighting_scheme calc
_refine_ls_wR_factor_gt 0.0462
_refine_ls_wR_factor_ref 0.0487
_reflns_number_gt 3976
_reflns_number_total 4498
_reflns_threshold_expression >2\s(I)
_cod_data_source_file c0cc03756g.txt
_cod_data_source_block cpwscn
_cod_original_cell_volume 1974.1(5)
_cod_original_sg_symbol_H-M 'P 21/n'
_cod_database_code 7112678

loop_
_symmetry_equiv_pos_as_xyz
'x, y, z'
'-x+1/2, y+1/2, -z+1/2'
'-x, -y, -z'
'x-1/2, -y-1/2, z-1/2'

loop_
_atom_site_label
_atom_site_type_symbol
_atom_site_fract_x
_atom_site_fract_y
_atom_site_fract_z
_atom_site_U_iso_or_equiv
_atom_site_adp_type
_atom_site_occupancy
_atom_site_symmetry_multiplicity
_atom_site_calc_flag
_atom_site_refinement_flags
W1 W 0.681256(10) 0.140126(9) 0.869317(8) 0.02266(5) Uani 1 1 d .
S1 S 0.60278(7) 0.17662(6) 1.01408(5) 0.02767(16) Uani 1 1 d .
S2 S 0.73896(7) 0.33778(6) 0.88770(5) 0.02593(15) Uani 1 1 d .
N1 N 0.4371(3) 0.2350(3) 1.1955(2) 0.0421(7) Uani 1 1 d .
C1A C 0.7712(3) -0.0414(3) 0.8699(3) 0.0370(8) Uani 1 1 d .
H1AA H 0.7332 -0.1145 0.8485 0.044 Uiso 1 1 calc R
C1 C 0.5188(3) 0.2771(3) 1.1741(2) 0.0317(7) Uani 1 1 d .
C2A C 0.8349(3) 0.0324(3) 0.8159(2) 0.0352(7) Uani 1 1 d .
H2AA H 0.8493 0.0202 0.7500 0.042 Uiso 1 1 calc R
C2 C 0.7272(3) 0.2857(5) 1.2129(2) 0.0618(13) Uani 1 1 d .
H2A H 0.7380 0.2061 1.1946 0.093 Uiso 1 1 calc R
H2B H 0.7107 0.2884 1.2776 0.093 Uiso 1 1 calc R
H2C H 0.7978 0.3292 1.2050 0.093 Uiso 1 1 calc R
C3 C 0.6085(4) 0.4643(3) 1.1809(3) 0.0518(11) Uani 1 1 d .
H3A H 0.5435 0.4973 1.1422 0.078 Uiso 1 1 calc R
H3B H 0.6789 0.5078 1.1725 0.078 Uiso 1 1 calc R
H3C H 0.5922 0.4676 1.2456 0.078 Uiso 1 1 calc R
C3A C 0.8820(3) 0.1200(3) 0.8730(2) 0.0327(7) Uani 1 1 d .
H3AA H 0.9372 0.1799 0.8552 0.039 Uiso 1 1 calc R
C4A C 0.8459(3) 0.1032(3) 0.9622(2) 0.0339(7) Uani 1 1 d .
H4AA H 0.8738 0.1471 1.0187 0.041 Uiso 1 1 calc R
C5A C 0.7775(3) 0.0018(3) 0.9602(2) 0.0389(8) Uani 1 1 d .
H5AA H 0.7480 -0.0368 1.0146 0.047 Uiso 1 1 calc R
C5 C 0.6454(2) 0.3167(3) 1.0514(2) 0.0259(6) Uani 1 1 d .
C6 C 0.7027(2) 0.3849(2) 0.9976(2) 0.0249(6) Uani 1 1 d .
C6A C 0.4885(3) 0.1862(3) 0.8201(2) 0.0415(8) Uani 1 1 d .
H6AA H 0.4336 0.2280 0.8572 0.050 Uiso 1 1 calc R
C7A C 0.5055(3) 0.0651(3) 0.8195(2) 0.0401(8) Uani 1 1 d .
H7AA H 0.4610 0.0066 0.8519 0.048 Uiso 1 1 calc R
C7 C 0.7496(3) 0.5017(2) 1.01676(19) 0.0256(6) Uani 1 1 d .
C8 C 0.8644(3) 0.5164(3) 1.0511(2) 0.0297(6) Uani 1 1 d .
H8A H 0.9115 0.4514 1.0657 0.036 Uiso 1 1 calc R
C8A C 0.5818(3) 0.0444(3) 0.7505(2) 0.0422(8) Uani 1 1 d .
H8AA H 0.6024 -0.0325 0.7270 0.051 Uiso 1 1 calc R
C9A C 0.6126(3) 0.1497(4) 0.7135(2) 0.0468(9) Uani 1 1 d .
H9AA H 0.6612 0.1603 0.6608 0.056 Uiso 1 1 calc R
C9 C 0.9107(3) 0.6251(3) 1.0644(2) 0.0333(7) Uani 1 1 d .
H9A H 0.9888 0.6344 1.0886 0.040 Uiso 1 1 calc R
C10 C 0.8426(3) 0.7201(3) 1.0424(2) 0.0317(7) Uani 1 1 d .
H10A H 0.8744 0.7946 1.0504 0.038 Uiso 1 1 calc R
C10A C 0.5531(3) 0.2348(3) 0.7548(3) 0.0451(9) Uani 1 1 d .
H10B H 0.5551 0.3179 0.7392 0.054 Uiso 1 1 calc R
C11 C 0.7287(3) 0.7067(3) 1.0088(2) 0.0321(7) Uani 1 1 d .
H11A H 0.6819 0.7720 0.9947 0.039 Uiso 1 1 calc R
C12 C 0.6824(3) 0.5985(3) 0.9956(2) 0.0306(6) Uani 1 1 d .
H12A H 0.6040 0.5900 0.9719 0.037 Uiso 1 1 calc R
C023 C 0.6258(3) 0.3380(3) 1.1526(2) 0.0324(7) Uani 1 1 d .

loop_
_atom_site_aniso_label
_atom_site_aniso_U_11
_atom_site_aniso_U_22
_atom_site_aniso_U_33
_atom_site_aniso_U_23
_atom_site_aniso_U_13
_atom_site_aniso_U_12
W1 0.02419(7) 0.02051(7) 0.02363(7) -0.00133(4) 0.00409(4) -0.00298(4)
S1 0.0325(4) 0.0257(4) 0.0258(4) -0.0005(3) 0.0077(3) -0.0064(3)
S2 0.0326(4) 0.0216(3) 0.0243(3) -0.0004(3) 0.0066(3) -0.0048(3)
N1 0.0487(18) 0.0408(17) 0.0394(16) -0.0098(13) 0.0185(14) -0.0137(14)
C1A 0.0314(16) 0.0211(15) 0.058(2) -0.0061(14) 0.0039(15) 0.0004(13)
C1 0.0386(18) 0.0318(17) 0.0254(15) -0.0045(12) 0.0075(13) -0.0036(14)
C2A 0.0287(16) 0.0359(18) 0.0419(18) -0.0079(14) 0.0079(14) 0.0040(13)
C2 0.039(2) 0.119(4) 0.0271(18) 0.006(2) -0.0026(15) -0.004(2)
C3 0.063(2) 0.052(2) 0.044(2) -0.0248(18) 0.0266(19) -0.031(2)
C3A 0.0238(15) 0.0303(16) 0.0447(19) -0.0032(14) 0.0072(13) 0.0007(12)
C4A 0.0348(17) 0.0310(16) 0.0349(17) -0.0022(13) -0.0031(14) 0.0025(14)
C5A 0.0422(19) 0.0295(17) 0.046(2) 0.0086(15) 0.0079(16) 0.0052(14)
C5 0.0252(14) 0.0271(15) 0.0253(15) -0.0044(12) 0.0020(11) -0.0022(12)
C6 0.0235(14) 0.0242(14) 0.0267(15) -0.0043(11) 0.0007(11) -0.0006(11)
C6A 0.0315(17) 0.058(2) 0.0338(18) -0.0104(16) -0.0067(14) 0.0078(16)
C7A 0.0336(17) 0.048(2) 0.0370(18) 0.0057(16) -0.0042(14) -0.0170(15)
C7 0.0260(14) 0.0261(15) 0.0251(14) -0.0032(11) 0.0040(11) -0.0035(11)
C8 0.0247(15) 0.0274(15) 0.0369(17) 0.0003(13) 0.0010(13) 0.0009(12)
C8A 0.048(2) 0.043(2) 0.0337(18) -0.0135(15) -0.0085(15) 0.0026(16)
C9A 0.040(2) 0.072(3) 0.0285(18) 0.0076(17) 0.0024(15) -0.0037(18)
C9 0.0279(16) 0.0321(17) 0.0391(18) -0.0044(13) -0.0008(13) -0.0048(13)
C10 0.0353(17) 0.0262(15) 0.0334(16) -0.0049(13) 0.0022(13) -0.0056(13)
C10A 0.048(2) 0.0369(19) 0.046(2) 0.0099(16) -0.0205(17) -0.0062(16)
C11 0.0328(16) 0.0266(16) 0.0372(17) 0.0011(13) 0.0047(13) 0.0036(13)
C12 0.0252(15) 0.0295(16) 0.0371(17) -0.0019(13) 0.0019(13) -0.0002(12)
C023 0.0300(16) 0.0437(19) 0.0243(15) -0.0054(13) 0.0058(12) -0.0100(13)

loop_
_atom_type_symbol
_atom_type_description
_atom_type_scat_dispersion_real
_atom_type_scat_dispersion_imag
_atom_type_scat_source
C C 0.0033 0.0016 'International Tables Vol C Tables 4.2.6.8 and 6.1.1.4'
H H 0.0000 0.0000 'International Tables Vol C Tables 4.2.6.8 and 6.1.1.4'
N N 0.0061 0.0033 'International Tables Vol C Tables 4.2.6.8 and 6.1.1.4'
S S 0.1246 0.1234 'International Tables Vol C Tables 4.2.6.8 and 6.1.1.4'
W W -0.8490 6.8722 'International Tables Vol C Tables 4.2.6.8 and 6.1.1.4'

loop_
_geom_angle_atom_site_label_1
_geom_angle_atom_site_label_2
_geom_angle_atom_site_label_3
_geom_angle
C7A W1 C4A 142.58(13)
C7A W1 C8A 36.21(13)
C4A W1 C8A 134.10(12)
C7A W1 C5A 106.60(13)
C4A W1 C5A 36.13(12)
C8A W1 C5A 106.03(13)
C7A W1 C3A 146.16(13)
C4A W1 C3A 35.66(12)
C8A W1 C3A 113.77(12)
C5A W1 C3A 59.15(12)
C7A W1 C9A 59.45(13)
C4A W1 C9A 141.20(13)
C8A W1 C9A 35.29(13)
C5A W1 C9A 133.92(13)
C3A W1 C9A 106.25(13)
C7A W1 C6A 35.95(14)
C4A W1 C6A 161.48(12)
C8A W1 C6A 58.56(13)
C5A W1 C6A 137.13(14)
C3A W1 C6A 161.74(13)
C9A W1 C6A 57.32(13)
C7A W1 C1A 92.17(13)
C4A W1 C1A 58.81(12)
C8A W1 C1A 75.88(13)
C5A W1 C1A 34.91(12)
C3A W1 C1A 58.06(11)
C9A W1 C1A 99.12(14)
C6A W1 C1A 127.93(13)
C7A W1 C2A 111.65(13)
C4A W1 C2A 58.65(12)
C8A W1 C2A 80.50(12)
C5A W1 C2A 58.47(12)
C3A W1 C2A 34.59(11)
C9A W1 C2A 84.75(13)
C6A W1 C2A 138.15(12)
C1A W1 C2A 34.85(11)
C7A W1 C10A 58.37(13)
C4A W1 C10A 158.80(12)
C8A W1 C10A 57.36(14)
C5A W1 C10A 163.00(13)
C3A W1 C10A 128.01(13)
C9A W1 C10A 33.75(13)
C6A W1 C10A 33.84(13)
C1A W1 C10A 131.39(13)
C2A W1 C10A 116.99(13)
C7A W1 S1 87.12(9)
C4A W1 S1 82.84(9)
C8A W1 S1 123.04(10)
C5A W1 S1 79.85(9)
C3A W1 S1 116.82(9)
C9A W1 S1 135.91(10)
C6A W1 S1 78.66(9)
C1A W1 S1 110.91(9)
C2A W1 S1 137.34(9)
C10A W1 S1 105.54(10)
C7A W1 S2 129.45(10)
C4A W1 S2 84.62(9)
C8A W1 S2 132.00(10)
C5A W1 S2 119.40(9)
C3A W1 S2 80.09(8)
C9A W1 S2 97.41(10)
C6A W1 S2 93.52(10)
C1A W1 S2 137.80(8)
C2A W1 S2 109.64(8)
C10A W1 S2 77.55(9)
S1 W1 S2 81.71(2)
C5 S1 W1 108.28(10)
C6 S2 W1 108.14(10)
C5A C1A C2A 108.3(3)
C5A C1A W1 70.57(18)
C2A C1A W1 72.75(18)
C5A C1A H1AA 125.8
C2A C1A H1AA 125.8
W1 C1A H1AA 125.8
N1 C1 C023 175.5(3)
C3A C2A C1A 108.1(3)
C3A C2A W1 71.40(18)
C1A C2A W1 72.39(18)
C3A C2A H2AA 125.8
C1A C2A H2AA 125.8
W1 C2A H2AA 125.8
C023 C2 H2A 109.5
C023 C2 H2B 109.5
H2A C2 H2B 109.5
C023 C2 H2C 109.5
H2A C2 H2C 109.5
H2B C2 H2C 109.5
C023 C3 H3A 109.5
C023 C3 H3B 109.5
H3A C3 H3B 109.5
C023 C3 H3C 109.5
H3A C3 H3C 109.5
H3B C3 H3C 109.5
C2A C3A C4A 108.2(3)
C2A C3A W1 74.01(18)
C4A C3A W1 70.10(18)
C2A C3A H3AA 125.8
C4A C3A H3AA 125.8
W1 C3A H3AA 125.8
C3A C4A C5A 107.8(3)
C3A C4A W1 74.24(19)
C5A C4A W1 73.15(19)
C3A C4A H4AA 125.8
C5A C4A H4AA 125.8
W1 C4A H4AA 125.8
C1A C5A C4A 107.5(3)
C1A C5A W1 74.5(2)
C4A C5A W1 70.72(18)
C1A C5A H5AA 126.0
C4A C5A H5AA 126.0
W1 C5A H5AA 126.0
C6 C5 C023 126.3(3)
C6 C5 S1 120.6(2)
C023 C5 S1 112.4(2)
C5 C6 C7 129.1(3)
C5 C6 S2 120.8(2)
C7 C6 S2 110.0(2)
C10A C6A C7A 108.6(3)
C10A C6A W1 75.3(2)
C7A C6A W1 69.32(18)
C10A C6A H6AA 125.6
C7A C6A H6AA 125.6
W1 C6A H6AA 125.6
C8A C7A C6A 105.5(3)
C8A C7A W1 72.18(19)
C6A C7A W1 74.73(19)
C8A C7A H7AA 126.7
C6A C7A H7AA 126.7
W1 C7A H7AA 126.7
C8 C7 C12 118.5(3)
C8 C7 C6 120.3(3)
C12 C7 C6 121.1(3)
C9 C8 C7 120.7(3)
C9 C8 H8A 119.7
C7 C8 H8A 119.7
C9A C8A C7A 108.6(3)
C9A C8A W1 74.5(2)
C7A C8A W1 71.62(19)
C9A C8A H8AA 125.5
C7A C8A H8AA 125.5
W1 C8A H8AA 125.5
C10A C9A C8A 108.2(3)
C10A C9A W1 75.6(2)
C8A C9A W1 70.20(19)
C10A C9A H9AA 125.7
C8A C9A H9AA 125.7
W1 C9A H9AA 125.7
C10 C9 C8 119.8(3)
C10 C9 H9A 120.1
C8 C9 H9A 120.1
C11 C10 C9 120.1(3)
C11 C10 H10A 120.0
C9 C10 H10A 120.0
C9A C10A C6A 109.0(3)
C9A C10A W1 70.6(2)
C6A C10A W1 70.91(19)
C9A C10A H10B 125.5
C6A C10A H10B 125.5
W1 C10A H10B 125.5
C10 C11 C12 120.2(3)
C10 C11 H11A 119.9
C12 C11 H11A 119.9
C11 C12 C7 120.7(3)
C11 C12 H12A 119.6
C7 C12 H12A 119.6
C1 C023 C2 107.5(3)
C1 C023 C5 108.8(2)
C2 C023 C5 108.3(3)
C1 C023 C3 105.7(3)
C2 C023 C3 109.8(3)
C5 C023 C3 116.3(3)

loop_
_geom_bond_atom_site_label_1
_geom_bond_atom_site_label_2
_geom_bond_distance
W1 S1 2.4105(7)
W1 S2 2.4168(7)
W1 C1A 2.367(3)
W1 C2A 2.372(3)
W1 C3A 2.338(3)
W1 C4A 2.284(3)
W1 C5A 2.316(3)
W1 C6A 2.352(3)
W1 C7A 2.281(3)
W1 C8A 2.288(3)
W1 C9A 2.343(4)
W1 C10A 2.407(3)
S1 C5 1.784(3)
S2 C6 1.780(3)
N1 C1 1.137(4)
C1A C5A 1.406(5)
C1A C2A 1.419(5)
C1A H1AA 1.0000
C1 C023 1.489(4)
C2A C3A 1.401(4)
C2A H2AA 1.0000
C2 C023 1.533(5)
C2 H2A 0.9800
C2 H2B 0.9800
C2 H2C 0.9800
C3 C023 1.553(5)
C3 H3A 0.9800
C3 H3B 0.9800
C3 H3C 0.9800
C3A C4A 1.416(5)
C3A H3AA 1.0000
C4A C5A 1.427(5)
C4A H4AA 1.0000
C5A H5AA 1.0000
C5 C6 1.337(4)
C5 C023 1.534(4)
C6 C7 1.488(4)
C6A C10A 1.386(5)
C6A C7A 1.431(6)
C6A H6AA 1.0000
C7A C8A 1.420(5)
C7A H7AA 1.0000
C7 C8 1.392(4)
C7 C12 1.395(4)
C8 C9 1.388(4)
C8 H8A 0.9500
C8A C9A 1.405(5)
C8A H8AA 1.0000
C9A C10A 1.380(5)
C9A H9AA 1.0000
C9 C10 1.385(4)
C9 H9A 0.9500
C10 C11 1.377(4)
C10 H10A 0.9500
C10A H10B 1.0000
C11 C12 1.382(4)
C11 H11A 0.9500
C12 H12A 0.9500
